data_4028629
loop_
_publ_author_name
'Chih-Hau Chen'
'Gorakh S. Yellol'
'Cheng-Hsun Tsai'
'Prashant B. Dalvi'
'Chung-Ming Sun'

_publ_section_title
;
 Diastereoselective Synthesis of Bridged Polycyclic Alkaloids via Tandem
 Acylation/Intramolecular Diels-Alder Reaction
;
_journal_name_full 'Journal of Organic Chemistry'
_journal_page_first 9738
_journal_page_last 9747
_journal_paper_doi 10.1021/jo401364s
_journal_volume 78
_journal_year 2013
_chemical_formula_sum 'C20 H18 N2 O4'
_chemical_formula_weight 350.36
_chemical_name_systematic
; 
 ? 
;
_space_group_IT_number 19
_symmetry_cell_setting orthorhombic
_symmetry_space_group_name_Hall 'P 2ac 2ab'
_symmetry_space_group_name_H-M 'P 21 21 21'
_atom_sites_solution_hydrogens geom
_atom_sites_solution_primary direct
_atom_sites_solution_secondary difmap
_audit_creation_method SHELXL-97
_cell_angle_alpha 90.00
_cell_angle_beta 90.00
_cell_angle_gamma 90.00
_cell_formula_units_Z 4
_cell_length_a 8.3131(13)
_cell_length_b 13.596(2)
_cell_length_c 15.136(2)
_cell_measurement_reflns_used 4111
_cell_measurement_temperature 100(2)
_cell_measurement_theta_max 26.3080
_cell_measurement_theta_min 2.6915
_cell_volume 1710.7(4)
_computing_cell_refinement 'SAINT V7.34A (Bruker AXS, 2006)'
_computing_data_collection 'APEX2 (Bruker AXS, 2010)'
_computing_data_reduction 'SAINT V7.34A (Bruker AXS, 2006)'
_computing_molecular_graphics 'SHELXTL (Sheldrick, 2008)'
_computing_publication_material SHELXTL
_computing_structure_refinement 'SHELXL-97 (Sheldrick, 2008)'
_computing_structure_solution 'SHELXS-97 (Sheldrick, 2008)'
_diffrn_ambient_temperature 100(2)
_diffrn_detector_area_resol_mean 8.3333
_diffrn_measured_fraction_theta_full 0.999
_diffrn_measured_fraction_theta_max 0.999
_diffrn_measurement_device_type 'Bruker APEX-II CCD'
_diffrn_measurement_method '\f and \w scans'
_diffrn_radiation_monochromator graphite
_diffrn_radiation_source 'fine-focus sealed tube'
_diffrn_radiation_type MoK\a
_diffrn_radiation_wavelength 0.71073
_diffrn_reflns_av_R_equivalents 0.0362
_diffrn_reflns_av_sigmaI/netI 0.0344
_diffrn_reflns_limit_h_max 10
_diffrn_reflns_limit_h_min -10
_diffrn_reflns_limit_k_max 16
_diffrn_reflns_limit_k_min -13
_diffrn_reflns_limit_l_max 18
_diffrn_reflns_limit_l_min -18
_diffrn_reflns_number 13496
_diffrn_reflns_theta_full 26.38
_diffrn_reflns_theta_max 26.38
_diffrn_reflns_theta_min 2.01
_exptl_absorpt_coefficient_mu 0.096
_exptl_absorpt_correction_T_max 0.9486
_exptl_absorpt_correction_T_min 0.8692
_exptl_absorpt_correction_type multi-scan
_exptl_absorpt_process_details 'SADABS V2008/1 (Bruker AXS)'
_exptl_crystal_colour Colorless
_exptl_crystal_density_diffrn 1.360
_exptl_crystal_description Lump
_exptl_crystal_F_000 736
_exptl_crystal_size_max 0.23
_exptl_crystal_size_mid 0.20
_exptl_crystal_size_min 0.18
_refine_diff_density_max 0.188
_refine_diff_density_min -0.188
_refine_diff_density_rms 0.044
_refine_ls_abs_structure_details 'Flack H D (1983), Acta Cryst. A39, 876-881'
_refine_ls_abs_structure_Flack 1.9(10)
_refine_ls_extinction_method none
_refine_ls_goodness_of_fit_ref 1.082
_refine_ls_hydrogen_treatment constr
_refine_ls_matrix_type full
_refine_ls_number_parameters 236
_refine_ls_number_reflns 3499
_refine_ls_number_restraints 0
_refine_ls_restrained_S_all 1.082
_refine_ls_R_factor_all 0.0419
_refine_ls_R_factor_gt 0.0334
_refine_ls_shift/su_max 0.001
_refine_ls_shift/su_mean 0.000
_refine_ls_structure_factor_coef Fsqd
_refine_ls_weighting_details 'calc w=1/[\s^2^(Fo^2^)+(0.0392P)^2^+0.3691P] where P=(Fo^2^+2Fc^2^)/3'
_refine_ls_weighting_scheme calc
_refine_ls_wR_factor_gt 0.0797
_refine_ls_wR_factor_ref 0.0839
_reflns_number_gt 3098
_reflns_number_total 3499
_reflns_threshold_expression >2sigma(I)
_cod_data_source_file jo401364s_si_001.cif
_cod_data_source_block 111014lt
_cod_original_cell_volume 1710.7(5)
_cod_database_code 4028629

loop_
_symmetry_equiv_pos_as_xyz
'x, y, z'
'x+1/2, -y+1/2, -z'
'-x, y+1/2, -z+1/2'
'-x+1/2, -y, z+1/2'

loop_
_atom_site_label
_atom_site_type_symbol
_atom_site_fract_x
_atom_site_fract_y
_atom_site_fract_z
_atom_site_U_iso_or_equiv
_atom_site_adp_type
_atom_site_occupancy
_atom_site_symmetry_multiplicity
_atom_site_calc_flag
_atom_site_refinement_flags
C1 C 0.7548(3) 0.03995(15) 0.55745(13) 0.0277(4) Uani 1 1 d .
H1A H 0.8693 0.0333 0.5434 0.042 Uiso 1 1 calc R
H1B H 0.6976 0.0667 0.5062 0.042 Uiso 1 1 calc R
H1C H 0.7103 -0.0247 0.5724 0.042 Uiso 1 1 calc R
C2 C 0.79928(19) 0.07514(13) 0.70789(12) 0.0188(4) Uani 1 1 d .
C3 C 0.7665(2) 0.14965(13) 0.78141(11) 0.0171(4) Uani 1 1 d .
H3 H 0.6483 0.1469 0.7935 0.021 Uiso 1 1 calc R
C4 C 0.8507(2) 0.12285(14) 0.86805(11) 0.0180(4) Uani 1 1 d .
H4A H 0.7921 0.1526 0.9183 0.022 Uiso 1 1 calc R
H4B H 0.8500 0.0506 0.8759 0.022 Uiso 1 1 calc R
C5 C 1.1522(2) 0.14102(14) 0.92649(11) 0.0169(4) Uani 1 1 d .
C6 C 1.1737(2) 0.08091(14) 1.00127(11) 0.0207(4) Uani 1 1 d .
H6 H 1.0894 0.0395 1.0216 0.025 Uiso 1 1 calc R
C7 C 1.3209(2) 0.08337(15) 1.04468(12) 0.0220(4) Uani 1 1 d .
H7 H 1.3366 0.0435 1.0955 0.026 Uiso 1 1 calc R
C8 C 1.4466(2) 0.14346(14) 1.01494(12) 0.0209(4) Uani 1 1 d .
H8 H 1.5462 0.1429 1.0457 0.025 Uiso 1 1 calc R
C9 C 1.07214(19) 0.22828(13) 0.80844(11) 0.0153(4) Uani 1 1 d .
C10 C 1.2802(2) 0.20177(13) 0.89850(10) 0.0155(4) Uani 1 1 d .
C11 C 1.4290(2) 0.20365(14) 0.94173(11) 0.0190(4) Uani 1 1 d .
H11 H 1.5143 0.2445 0.9217 0.023 Uiso 1 1 calc R
C12 C 0.97340(19) 0.27707(13) 0.73809(10) 0.0152(3) Uani 1 1 d .
H12 H 0.9859 0.3500 0.7437 0.018 Uiso 1 1 calc R
C13 C 0.6755(2) 0.31276(14) 0.73676(11) 0.0176(4) Uani 1 1 d .
C14 C 0.7081(2) 0.41624(14) 0.70919(11) 0.0211(4) Uani 1 1 d .
H14 H 0.8150 0.4368 0.6969 0.025 Uiso 1 1 calc R
C15 C 1.02941(19) 0.24621(13) 0.64779(10) 0.0170(3) Uani 1 1 d .
C16 C 1.0210(2) 0.24969(17) 0.50318(11) 0.0252(4) Uani 1 1 d .
H16 H 0.9927 0.2672 0.4444 0.030 Uiso 1 1 calc R
C17 C 1.1250(2) 0.17839(16) 0.52445(12) 0.0257(4) Uani 1 1 d .
H17 H 1.1834 0.1377 0.4847 0.031 Uiso 1 1 calc R
C18 C 1.1308(2) 0.17558(15) 0.61941(12) 0.0220(4) Uani 1 1 d .
H18 H 1.1935 0.1326 0.6550 0.026 Uiso 1 1 calc R
C19 C 1.0210(2) 0.15940(13) 0.86711(11) 0.0161(3) Uani 1 1 d .
C20 C 0.5904(3) 0.4777(2) 0.7021(2) 0.0625(10) Uani 1 1 d .
H20A H 0.4836 0.4569 0.7145 0.075 Uiso 1 1 calc R
H20B H 0.6105 0.5436 0.6846 0.075 Uiso 1 1 calc R
N1 N 1.22898(16) 0.25519(11) 0.82632(9) 0.0154(3) Uani 1 1 d .
H1 H 1.2861 0.2987 0.7969 0.019 Uiso 1 1 calc R
N2 N 0.80171(16) 0.25105(11) 0.75359(9) 0.0146(3) Uani 1 1 d .
O1 O 0.73554(15) 0.10575(9) 0.63185(8) 0.0219(3) Uani 1 1 d .
O2 O 0.96049(15) 0.29417(10) 0.57769(8) 0.0222(3) Uani 1 1 d .
O3 O 0.86488(17) -0.00301(10) 0.71759(9) 0.0282(3) Uani 1 1 d .
O4 O 0.53581(14) 0.28396(10) 0.74578(9) 0.0269(3) Uani 1 1 d .

loop_
_atom_site_aniso_label
_atom_site_aniso_U_11
_atom_site_aniso_U_22
_atom_site_aniso_U_33
_atom_site_aniso_U_23
_atom_site_aniso_U_13
_atom_site_aniso_U_12
C1 0.0269(10) 0.0282(11) 0.0280(10) -0.0116(8) -0.0027(8) 0.0025(9)
C2 0.0132(8) 0.0178(10) 0.0255(9) 0.0010(7) -0.0004(7) -0.0034(7)
C3 0.0132(8) 0.0175(9) 0.0205(8) 0.0020(7) -0.0006(7) -0.0018(7)
C4 0.0149(8) 0.0202(10) 0.0190(8) 0.0030(7) 0.0013(7) -0.0012(7)
C5 0.0161(8) 0.0186(9) 0.0161(8) -0.0038(7) 0.0012(7) 0.0029(7)
C6 0.0211(9) 0.0218(10) 0.0192(9) -0.0005(7) 0.0017(7) 0.0019(8)
C7 0.0271(9) 0.0220(10) 0.0169(8) 0.0002(7) -0.0020(7) 0.0049(8)
C8 0.0184(9) 0.0231(10) 0.0212(9) -0.0058(7) -0.0049(7) 0.0049(8)
C9 0.0136(8) 0.0182(9) 0.0141(8) -0.0040(6) 0.0010(6) 0.0024(7)
C10 0.0156(8) 0.0168(9) 0.0142(8) -0.0034(6) 0.0009(6) 0.0026(7)
C11 0.0171(8) 0.0205(10) 0.0194(9) -0.0054(7) -0.0013(6) 0.0015(7)
C12 0.0114(7) 0.0158(9) 0.0185(8) 0.0009(7) 0.0018(6) -0.0021(7)
C13 0.0158(8) 0.0212(9) 0.0158(8) 0.0007(7) 0.0018(6) 0.0024(7)
C14 0.0183(9) 0.0227(10) 0.0221(9) 0.0040(7) 0.0017(7) 0.0008(8)
C15 0.0132(7) 0.0216(9) 0.0161(8) 0.0020(7) -0.0020(6) -0.0033(8)
C16 0.0273(9) 0.0350(11) 0.0132(8) -0.0003(7) 0.0031(7) -0.0043(9)
C17 0.0231(10) 0.0352(12) 0.0189(9) -0.0059(8) 0.0068(7) -0.0024(9)
C18 0.0181(9) 0.0293(11) 0.0187(9) -0.0007(8) 0.0014(7) 0.0017(8)
C19 0.0152(8) 0.0173(9) 0.0158(8) -0.0007(7) 0.0012(6) 0.0013(7)
C20 0.0318(13) 0.0405(16) 0.115(3) 0.0458(17) 0.0340(15) 0.0135(11)
N1 0.0134(7) 0.0165(7) 0.0163(7) -0.0002(5) 0.0002(5) -0.0019(6)
N2 0.0126(6) 0.0150(7) 0.0162(6) 0.0002(6) 0.0013(5) -0.0005(6)
O1 0.0222(6) 0.0219(7) 0.0216(6) -0.0054(5) -0.0054(5) 0.0044(6)
O2 0.0241(6) 0.0272(7) 0.0151(6) 0.0032(5) 0.0000(5) 0.0016(6)
O3 0.0333(8) 0.0189(7) 0.0325(8) 0.0005(6) -0.0045(6) 0.0057(6)
O4 0.0132(6) 0.0308(8) 0.0368(7) 0.0126(6) 0.0034(5) 0.0016(6)

loop_
_atom_type_symbol
_atom_type_description
_atom_type_scat_dispersion_real
_atom_type_scat_dispersion_imag
_atom_type_scat_source
C C 0.0033 0.0016 'International Tables Vol C Tables 4.2.6.8 and 6.1.1.4'
H H 0.0000 0.0000 'International Tables Vol C Tables 4.2.6.8 and 6.1.1.4'
N N 0.0061 0.0033 'International Tables Vol C Tables 4.2.6.8 and 6.1.1.4'
O O 0.0106 0.0060 'International Tables Vol C Tables 4.2.6.8 and 6.1.1.4'

loop_
_geom_angle_atom_site_label_1
_geom_angle_atom_site_label_2
_geom_angle_atom_site_label_3
_geom_angle
O1 C1 H1A 109.5
O1 C1 H1B 109.5
H1A C1 H1B 109.5
O1 C1 H1C 109.5
H1A C1 H1C 109.5
H1B C1 H1C 109.5
O3 C2 O1 124.12(17)
O3 C2 C3 125.23(16)
O1 C2 C3 110.51(15)
N2 C3 C2 112.15(13)
N2 C3 C4 112.17(14)
C2 C3 C4 112.60(14)
N2 C3 H3 106.5
C2 C3 H3 106.5
C4 C3 H3 106.5
C19 C4 C3 110.14(14)
C19 C4 H4A 109.6
C3 C4 H4A 109.6
C19 C4 H4B 109.6
C3 C4 H4B 109.6
H4A C4 H4B 108.1
C6 C5 C10 119.02(16)
C6 C5 C19 134.52(17)
C10 C5 C19 106.45(15)
C7 C6 C5 118.57(17)
C7 C6 H6 120.7
C5 C6 H6 120.7
C6 C7 C8 121.27(17)
C6 C7 H7 119.4
C8 C7 H7 119.4
C11 C8 C7 121.51(16)
C11 C8 H8 119.2
C7 C8 H8 119.2
C19 C9 N1 110.50(15)
C19 C9 C12 126.70(15)
N1 C9 C12 122.61(15)
N1 C10 C11 129.32(16)
N1 C10 C5 108.23(15)
C11 C10 C5 122.44(16)
C8 C11 C10 117.17(17)
C8 C11 H11 121.4
C10 C11 H11 121.4
N2 C12 C9 107.92(13)
N2 C12 C15 111.95(13)
C9 C12 C15 110.65(14)
N2 C12 H12 108.8
C9 C12 H12 108.8
C15 C12 H12 108.8
O4 C13 N2 120.48(16)
O4 C13 C14 120.10(16)
N2 C13 C14 119.40(15)
C20 C14 C13 119.67(18)
C20 C14 H14 120.2
C13 C14 H14 120.2
C18 C15 O2 110.70(14)
C18 C15 C12 133.01(16)
O2 C15 C12 116.19(14)
C17 C16 O2 110.96(16)
C17 C16 H16 124.5
O2 C16 H16 124.5
C16 C17 C18 106.33(17)
C16 C17 H17 126.8
C18 C17 H17 126.8
C15 C18 C17 106.17(17)
C15 C18 H18 126.9
C17 C18 H18 126.9
C9 C19 C5 106.93(15)
C9 C19 C4 122.01(16)
C5 C19 C4 130.80(15)
C14 C20 H20A 120.0
C14 C20 H20B 120.0
H20A C20 H20B 120.0
C10 N1 C9 107.90(14)
C10 N1 H1 126.1
C9 N1 H1 126.1
C13 N2 C3 118.40(13)
C13 N2 C12 124.09(14)
C3 N2 C12 117.29(13)
C2 O1 C1 115.77(14)
C15 O2 C16 105.83(14)

loop_
_geom_bond_atom_site_label_1
_geom_bond_atom_site_label_2
_geom_bond_distance
C1 O1 1.447(2)
C1 H1A 0.9800
C1 H1B 0.9800
C1 H1C 0.9800
C2 O3 1.203(2)
C2 O1 1.334(2)
C2 C3 1.529(2)
C3 N2 1.471(2)
C3 C4 1.531(2)
C3 H3 1.0000
C4 C19 1.500(2)
C4 H4A 0.9900
C4 H4B 0.9900
C5 C6 1.407(2)
C5 C10 1.412(2)
C5 C19 1.436(2)
C6 C7 1.389(3)
C6 H6 0.9500
C7 C8 1.401(3)
C7 H7 0.9500
C8 C11 1.385(3)
C8 H8 0.9500
C9 C19 1.359(2)
C9 N1 1.381(2)
C9 C12 1.499(2)
C10 N1 1.379(2)
C10 C11 1.399(2)
C11 H11 0.9500
C12 N2 1.489(2)
C12 C15 1.504(2)
C12 H12 1.0000
C13 O4 1.233(2)
C13 N2 1.367(2)
C13 C14 1.492(3)
C14 C20 1.291(3)
C14 H14 0.9500
C15 C18 1.348(3)
C15 O2 1.371(2)
C16 C17 1.338(3)
C16 O2 1.375(2)
C16 H16 0.9500
C17 C18 1.439(3)
C17 H17 0.9500
C18 H18 0.9500
C20 H20A 0.9500
C20 H20B 0.9500
N1 H1 0.8800
